data_2218111
loop_
_publ_author_name
'Harrison, William T. A.'

_publ_section_title
;
 Hydroxonium
 triaquabis(biuret-\k^2^<i>O</i>,<i>O</i>')dichloridolanthanum(III)
 dichloride dihydrate
;
_journal_coeditor_code FJ2113
_journal_issue 5
_journal_name_full 'Acta Crystallographica Section E'
_journal_page_first m681
_journal_page_last m682
_journal_paper_doi 10.1107/S1600536808010349
_journal_volume 64
_journal_year 2008
_chemical_formula_iupac '(H3 O) [La Cl2 (C2 H5 N3 O2)2 (H2 O)3] Cl2, 2H2 O'
_chemical_formula_moiety 'C4 H16 Cl2 La N6 O7 +, H3 O +, 2(Cl -), 2(H2 O)'
_chemical_formula_sum 'C4 H23 Cl4 La N6 O10'
_chemical_formula_weight 596.00
_chemical_name_systematic
;Hydroxonium
 triaquabis(biuret-\k^2^<i>O</i>,<i>O</i>')dichloridolanthanum(III)
dichloride
 dihydrate
;
_space_group_IT_number 36
_symmetry_cell_setting orthorhombic
_symmetry_space_group_name_Hall 'C 2c -2'
_symmetry_space_group_name_H-M 'C m c 21'
_atom_sites_solution_hydrogens geom
_atom_sites_solution_primary direct
_atom_sites_solution_secondary difmap
_audit_creation_method SHELXL-97
_cell_angle_alpha 90.00
_cell_angle_beta 90.00
_cell_angle_gamma 90.00
_cell_formula_units_Z 4
_cell_length_a 17.6252(7)
_cell_length_b 6.8868(3)
_cell_length_c 17.0447(7)
_cell_measurement_reflns_used 4771
_cell_measurement_temperature 293(2)
_cell_measurement_theta_max 32.49
_cell_measurement_theta_min 2.31
_cell_volume 2068.91(15)
_computing_cell_refinement 'SAINT (Bruker, 1999)'
_computing_data_collection 'SMART (Bruker, 1999)'
_computing_data_reduction 'SAINT (Bruker, 1999)'
_computing_molecular_graphics 'ORTEP-3 (Farrugia, 1997)'
_computing_publication_material 'SHELXL97 (Sheldrick, 2008)'
_computing_structure_refinement 'SHELXL97 (Sheldrick, 2008)'
_computing_structure_solution 'SHELXS97 (Sheldrick, 2008)'
_diffrn_ambient_temperature 293(2)
_diffrn_measured_fraction_theta_full 0.998
_diffrn_measured_fraction_theta_max 0.998
_diffrn_measurement_device_type 'Bruker SMART1000 CCD'
_diffrn_measurement_method \w
_diffrn_radiation_monochromator graphite
_diffrn_radiation_source 'fine-focus sealed tube'
_diffrn_radiation_type MoK\a
_diffrn_radiation_wavelength 0.71073
_diffrn_reflns_av_R_equivalents 0.0183
_diffrn_reflns_av_sigmaI/netI 0.0174
_diffrn_reflns_limit_h_max 26
_diffrn_reflns_limit_h_min -26
_diffrn_reflns_limit_k_max 9
_diffrn_reflns_limit_k_min -10
_diffrn_reflns_limit_l_max 25
_diffrn_reflns_limit_l_min -24
_diffrn_reflns_number 11912
_diffrn_reflns_theta_full 32.49
_diffrn_reflns_theta_max 32.49
_diffrn_reflns_theta_min 2.31
_diffrn_standards_decay_% 0
_exptl_absorpt_coefficient_mu 2.632
_exptl_absorpt_correction_T_max 0.636
_exptl_absorpt_correction_T_min 0.486
_exptl_absorpt_correction_type multi-scan
_exptl_absorpt_process_details '(SADABS; Bruker, 1999)'
_exptl_crystal_colour colourless
_exptl_crystal_density_diffrn 1.913
_exptl_crystal_density_method 'not measured'
_exptl_crystal_description block
_exptl_crystal_F_000 1176
_exptl_crystal_size_max 0.30
_exptl_crystal_size_mid 0.23
_exptl_crystal_size_min 0.17
_refine_diff_density_max 0.700
_refine_diff_density_min -0.667
_refine_ls_abs_structure_details 'Flack (1983), 1805 Friedel pairs'
_refine_ls_abs_structure_Flack 0.001(9)
_refine_ls_extinction_method none
_refine_ls_goodness_of_fit_ref 1.090
_refine_ls_hydrogen_treatment constr
_refine_ls_matrix_type full
_refine_ls_number_parameters 121
_refine_ls_number_reflns 3793
_refine_ls_number_restraints 1
_refine_ls_restrained_S_all 1.090
_refine_ls_R_factor_all 0.0168
_refine_ls_R_factor_gt 0.0163
_refine_ls_shift/su_max 0.000
_refine_ls_shift/su_mean 0.000
_refine_ls_structure_factor_coef Fsqd
_refine_ls_weighting_details 'calc w=1/[\s^2^(Fo^2^)+(0.0242P)^2^] where P=(Fo^2^+2Fc^2^)/3'
_refine_ls_weighting_scheme calc
_refine_ls_wR_factor_gt 0.0414
_refine_ls_wR_factor_ref 0.0416
_reflns_number_gt 3716
_reflns_number_total 3793
_reflns_threshold_expression I>2\s(I)
_cod_data_source_file fj2113.cif
_cod_data_source_block I
_cod_database_code 2218111
_cod_database_fobs_code 2218111

loop_
_symmetry_equiv_pos_as_xyz
'x, y, z'
'-x, -y, z+1/2'
'x, -y, z+1/2'
'-x, y, z'
'x+1/2, y+1/2, z'
'-x+1/2, -y+1/2, z+1/2'
'x+1/2, -y+1/2, z+1/2'
'-x+1/2, y+1/2, z'

loop_
_atom_site_type_symbol
_atom_site_label
_atom_site_fract_x
_atom_site_fract_y
_atom_site_fract_z
_atom_site_U_iso_or_equiv
_atom_site_adp_type
_atom_site_calc_flag
_atom_site_refinement_flags
_atom_site_occupancy
La La1 0.0000 0.234447(14) 0.341713(14) 0.01947(3) Uani d S 1
Cl Cl1 0.10789(2) -0.09170(6) 0.32281(3) 0.03634(12) Uani d . 1
C C1 0.18755(10) 0.3315(3) 0.40149(12) 0.0293(4) Uani d . 1
C C2 0.17044(10) 0.4278(3) 0.26382(12) 0.0290(3) Uani d . 1
N N1 0.24102(12) 0.2964(3) 0.45518(14) 0.0459(5) Uani d . 1
H H1 0.2283 0.2650 0.5022 0.055 Uiso calc R 1
H H2 0.2882 0.3052 0.4427 0.055 Uiso calc R 1
N N2 0.21433(7) 0.3826(2) 0.32868(11) 0.0344(4) Uani d . 1
H H3 0.2628 0.3870 0.3229 0.041 Uiso calc R 1
N N3 0.20884(11) 0.4877(3) 0.20138(13) 0.0445(4) Uani d . 1
H H4 0.1851 0.5181 0.1591 0.053 Uiso calc R 1
H H5 0.2575 0.4963 0.2032 0.053 Uiso calc R 1
O O1 0.11900(8) 0.3202(3) 0.41736(8) 0.0333(3) Uani d . 1
O O2 0.10047(7) 0.41314(19) 0.26393(8) 0.0298(3) Uani d . 1
O O3 0.0000 0.0881(4) 0.47616(14) 0.0488(7) Uani d S 1
H H6 0.0406 0.0729 0.5026 0.059 Uiso d R 1
O O4 0.0000 0.1452(4) 0.19698(13) 0.0384(5) Uani d S 1
H H7 0.0377 0.0935 0.1750 0.046 Uiso d R 1
O O5 0.0000 0.5850(3) 0.39200(13) 0.0388(5) Uani d S 1
H H8 -0.0323 0.6527 0.3843 0.047 Uiso d R 1
Cl Cl2 0.36579(3) 0.51610(15) 0.08766(5) 0.04627(14) Uani d . 1
O O6 0.5000 0.1924(5) 0.17243(18) 0.0617(7) Uani d S 1
H H9 0.4686 0.1472 0.2081 0.074 Uiso d R 1
H H10 0.5000 0.1363 0.1273 0.074 Uiso d SR 1
O O7 0.39583(14) -0.0187(4) 0.06811(12) 0.0695(6) Uani d . 1
H H11 0.3960 -0.1404 0.0560 0.083 Uiso d R 1
H H12 0.3976 0.0476 0.0265 0.083 Uiso d R 1

loop_
_atom_site_aniso_label
_atom_site_aniso_U_11
_atom_site_aniso_U_22
_atom_site_aniso_U_33
_atom_site_aniso_U_12
_atom_site_aniso_U_13
_atom_site_aniso_U_23
La1 0.01375(4) 0.02565(5) 0.01902(5) 0.000 0.000 0.00102(8)
Cl1 0.01972(15) 0.03484(19) 0.0545(3) 0.00363(13) 0.00053(17) -0.00126(18)
C1 0.0219(8) 0.0309(9) 0.0351(9) -0.0001(6) -0.0063(7) -0.0041(7)
C2 0.0240(7) 0.0303(8) 0.0325(9) -0.0042(6) 0.0059(7) -0.0006(7)
N1 0.0305(9) 0.0593(11) 0.0479(11) 0.0024(8) -0.0163(9) 0.0009(10)
N2 0.0164(5) 0.0455(7) 0.0412(11) -0.0021(5) 0.0022(6) 0.0039(7)
N3 0.0322(9) 0.0584(11) 0.0430(10) -0.0067(8) 0.0141(8) 0.0071(9)
O1 0.0228(6) 0.0510(8) 0.0260(6) -0.0028(6) -0.0025(5) -0.0012(6)
O2 0.0211(6) 0.0395(7) 0.0288(6) -0.0032(5) 0.0006(5) 0.0062(6)
O3 0.0248(10) 0.086(2) 0.0352(13) 0.000 0.000 0.0282(12)
O4 0.0265(10) 0.0609(15) 0.0279(10) 0.000 0.000 -0.0113(10)
O5 0.0301(10) 0.0299(9) 0.0564(14) 0.000 0.000 -0.0004(9)
Cl2 0.03018(19) 0.0726(4) 0.0360(2) 0.0037(3) -0.0008(3) -0.0124(2)
O6 0.076(2) 0.0640(16) 0.0453(16) 0.000 0.000 0.0068(14)
O7 0.0972(16) 0.0730(12) 0.0384(10) 0.0050(13) -0.0051(10) 0.0115(10)

loop_
_atom_type_symbol
_atom_type_description
_atom_type_scat_dispersion_real
_atom_type_scat_dispersion_imag
_atom_type_scat_source
C C 0.0033 0.0016 'International Tables Vol C Tables 4.2.6.8 and 6.1.1.4'
H H 0.0000 0.0000 'International Tables Vol C Tables 4.2.6.8 and 6.1.1.4'
N N 0.0061 0.0033 'International Tables Vol C Tables 4.2.6.8 and 6.1.1.4'
O O 0.0106 0.0060 'International Tables Vol C Tables 4.2.6.8 and 6.1.1.4'
Cl Cl 0.1484 0.1585 'International Tables Vol C Tables 4.2.6.8 and 6.1.1.4'
La La -0.2871 2.4523 'International Tables Vol C Tables 4.2.6.8 and 6.1.1.4'

loop_
_geom_angle_atom_site_label_1
_geom_angle_atom_site_label_2
_geom_angle_atom_site_label_3
_geom_angle_site_symmetry_1
_geom_angle_site_symmetry_3
_geom_angle
O3 La1 O2 . . 132.46(4)
O3 La1 O2 . 4 132.46(4)
O2 La1 O2 . 4 88.78(6)
O3 La1 O1 . . 68.14(5)
O2 La1 O1 . . 64.78(4)
O2 La1 O1 4 . 137.12(5)
O3 La1 O1 . 4 68.14(5)
O2 La1 O1 . 4 137.12(5)
O2 La1 O1 4 4 64.78(4)
O1 La1 O1 . 4 111.87(7)
O3 La1 O4 . . 142.27(9)
O2 La1 O4 . . 67.01(5)
O2 La1 O4 4 . 67.01(5)
O1 La1 O4 . . 123.41(3)
O1 La1 O4 4 . 123.41(3)
O3 La1 O5 . . 94.19(9)
O2 La1 O5 . . 73.56(5)
O2 La1 O5 4 . 73.56(5)
O1 La1 O5 . . 67.03(4)
O1 La1 O5 4 . 67.03(4)
O4 La1 O5 . . 123.54(8)
O3 La1 Cl1 . 4 78.13(5)
O2 La1 Cl1 . 4 139.57(4)
O2 La1 Cl1 4 4 82.10(3)
O1 La1 Cl1 . 4 139.86(4)
O1 La1 Cl1 4 4 72.56(4)
O4 La1 Cl1 . 4 73.20(5)
O5 La1 Cl1 . 4 138.709(15)
O3 La1 Cl1 . . 78.13(5)
O2 La1 Cl1 . . 82.10(3)
O2 La1 Cl1 4 . 139.57(4)
O1 La1 Cl1 . . 72.56(4)
O1 La1 Cl1 4 . 139.86(4)
O4 La1 Cl1 . . 73.20(5)
O5 La1 Cl1 . . 138.709(15)
Cl1 La1 Cl1 4 . 79.930(17)
O1 C1 N1 . . 121.8(2)
O1 C1 N2 . . 123.21(16)
N1 C1 N2 . . 115.01(18)
O2 C2 N3 . . 122.33(19)
O2 C2 N2 . . 122.51(17)
N3 C2 N2 . . 115.16(17)
C1 N1 H1 . . 120.0
C1 N1 H2 . . 120.0
H1 N1 H2 . . 120.0
C1 N2 C2 . . 125.93(14)
C1 N2 H3 . . 117.0
C2 N2 H3 . . 117.0
C2 N3 H4 . . 120.0
C2 N3 H5 . . 120.0
H4 N3 H5 . . 120.0
C1 O1 La1 . . 135.26(12)
C2 O2 La1 . . 137.53(12)
La1 O3 H6 . . 122.3
La1 O4 H7 . . 122.3
La1 O5 H8 . . 121.9
H9 O6 H10 . . 117.3
H11 O7 H12 . . 108.9

loop_
_geom_bond_atom_site_label_1
_geom_bond_atom_site_label_2
_geom_bond_site_symmetry_2
_geom_bond_distance
_geom_bond_publ_flag
La1 O3 . 2.503(2) y
La1 O2 . 2.5313(13) y
La1 O2 4 2.5313(12) ?
La1 O1 . 2.5318(14) y
La1 O1 4 2.5318(14) ?
La1 O4 . 2.542(2) y
La1 O5 . 2.562(2) y
La1 Cl1 4 2.9606(4) ?
La1 Cl1 . 2.9606(4) y
C1 O1 . 1.241(2) ?
C1 N1 . 1.336(3) ?
C1 N2 . 1.374(3) ?
C2 O2 . 1.237(2) ?
C2 N3 . 1.327(3) ?
C2 N2 . 1.385(3) ?
N1 H1 . 0.8600 ?
N1 H2 . 0.8600 ?
N2 H3 . 0.8600 ?
N3 H4 . 0.8600 ?
N3 H5 . 0.8600 ?
O3 H6 . 0.8522 ?
O4 H7 . 0.8418 ?
O5 H8 . 0.7477 ?
O6 H9 . 0.8786 ?
O6 H10 . 0.8615 ?
O7 H11 . 0.8631 ?
O7 H12 . 0.8446 ?

loop_
_geom_hbond_atom_site_label_D
_geom_hbond_atom_site_label_H
_geom_hbond_atom_site_label_A
_geom_hbond_site_symmetry_A
_geom_hbond_distance_DH
_geom_hbond_distance_HA
_geom_hbond_distance_DA
_geom_hbond_angle_DHA
N1 H1 Cl2 6 0.86 2.94 3.643(3) 141
N1 H2 Cl1 8 0.86 2.83 3.574(3) 145
N2 H3 Cl1 8 0.86 2.28 3.1399(14) 173
N3 H4 O7 8 0.86 2.12 2.927(3) 156
N3 H5 Cl2 . 0.86 2.75 3.3835(18) 132
O3 H6 Cl2 6 0.85 2.28 3.1181(16) 168
O4 H7 Cl2 8_545 0.84 2.32 3.1396(17) 164
O5 H8 Cl1 4_565 0.75 2.44 3.1566(17) 160
O6 H9 O2 8_545 0.88 2.23 3.044(3) 153
O6 H10 O7 . 0.86 2.35 2.941(3) 126
O6 H10 O7 4_655 0.86 2.35 2.941(3) 126
O7 H11 Cl2 1_545 0.86 2.48 3.264(3) 151
O7 H12 O1 6_554 0.84 2.09 2.922(2) 168

loop_
_geom_torsion_atom_site_label_1
_geom_torsion_atom_site_label_2
_geom_torsion_atom_site_label_3
_geom_torsion_atom_site_label_4
_geom_torsion_site_symmetry_1
_geom_torsion
O1 C1 N2 C2 . -0.1(3)
N1 C1 N2 C2 . -179.32(19)
O2 C2 N2 C1 . -5.1(3)
N3 C2 N2 C1 . 174.93(19)
N1 C1 O1 La1 . -149.81(17)
N2 C1 O1 La1 . 31.0(3)
O3 La1 O1 C1 . 138.5(2)
O2 La1 O1 C1 . -34.7(2)
O2 La1 O1 C1 4 -91.9(2)
O1 La1 O1 C1 4 -167.88(17)
O4 La1 O1 C1 . -0.6(2)
O5 La1 O1 C1 . -116.7(2)
Cl1 La1 O1 C1 4 103.6(2)
Cl1 La1 O1 C1 . 54.6(2)
N3 C2 O2 La1 . 159.25(15)
N2 C2 O2 La1 . -20.7(3)
O3 La1 O2 C2 . 21.4(2)
O2 La1 O2 C2 4 175.02(16)
O1 La1 O2 C2 . 29.91(18)
O1 La1 O2 C2 4 125.52(18)
O4 La1 O2 C2 . -119.5(2)
O5 La1 O2 C2 . 101.81(19)
Cl1 La1 O2 C2 4 -108.69(18)
Cl1 La1 O2 C2 . -44.48(18)
